data_7225044
loop_
_publ_author_name
'Sko\<repov\'a, Eli\<ska'
'Hu\<s\'ak, Michal'
'Ridvan, Lud\<ek'
'Tkadlecov\'a, Marcela'
'Havl\'i\<cek, Jaroslav'
'Du\<sek, Michal'

_publ_section_title
;
 Iodine salts of the pharmaceutical compound agomelatine: the effect of
 the symmetric H-bond on amide protonation
;
_journal_issue 24
_journal_name_full CrystEngComm
_journal_page_first 4518
_journal_paper_doi 10.1039/C6CE00304D
_journal_volume 18
_journal_year 2016
_chemical_formula_moiety 'C15 H24 I1 N1 O5'
_chemical_formula_sum 'C15 H24 I N O5'
_chemical_formula_weight 425.26
_chemical_name_systematic 'agomelatine hydriodide trihydrate '
_chemical_properties_physical 'Air-sensitive, Oxygen-sensitive'
_space_group_IT_number 14
_symmetry_cell_setting monoclinic
_symmetry_space_group_name_Hall '-P 2ybc'
_symmetry_space_group_name_H-M 'P 1 21/c 1'
_atom_sites_solution_hydrogens difmap
_atom_sites_solution_primary other
_audit_update_record
;
2016-02-04 deposited with the CCDC.
2016-04-29 downloaded from the CCDC.
;
_cell_angle_alpha 90
_cell_angle_beta 109.567(9)
_cell_angle_gamma 90
_cell_formula_units_Z 4
_cell_length_a 13.5939(11)
_cell_length_b 7.2782(5)
_cell_length_c 19.7522(16)
_cell_measurement_reflns_used 1814
_cell_measurement_temperature 301
_cell_measurement_theta_max 26
_cell_measurement_theta_min 4
_cell_volume 1841.4(3)
_computing_cell_refinement 'CrysAlis, (Oxford Diffraction, 2002)'
_computing_data_collection 'SuperNova, (Oxford Diffraction, 2010)'
_computing_data_reduction 'CrysAlis, (Oxford Diffraction, 2002)'
_computing_molecular_graphics 'CAMERON (Watkin et al., 1996)'
_computing_publication_material 'CRYSTALS (Betteridge et al., 2003)'
_computing_structure_refinement 'CRYSTALS (Betteridge et al., 2003)'
_computing_structure_solution 'Superflip (Palatinus & Chapuis, 2007)'
_diffrn_ambient_pressure 100
_diffrn_ambient_temperature 301
_diffrn_measured_fraction_theta_full 0.994
_diffrn_measured_fraction_theta_max 0.853
_diffrn_measurement_device Area
_diffrn_measurement_device_type 'Oxford Diffraction SuperNova'
_diffrn_measurement_method \w
_diffrn_radiation_monochromator graphite
_diffrn_radiation_type 'Mo K\a'
_diffrn_radiation_wavelength 0.71073
_diffrn_reflns_av_R_equivalents 0.024
_diffrn_reflns_limit_h_max 15
_diffrn_reflns_limit_h_min -18
_diffrn_reflns_limit_k_max 9
_diffrn_reflns_limit_k_min -6
_diffrn_reflns_limit_l_max 25
_diffrn_reflns_limit_l_min -16
_diffrn_reflns_number 7497
_diffrn_reflns_theta_full 26.061
_diffrn_reflns_theta_max 29.189
_diffrn_reflns_theta_min 3.107
_diffrn_standards_number 0
_exptl_absorpt_coefficient_mu 1.759
_exptl_absorpt_correction_T_max 0.81
_exptl_absorpt_correction_T_min 0.75
_exptl_absorpt_correction_type multi-scan
_exptl_absorpt_process_details 'CrysAlis, (Oxford Diffraction, 2002)'
_exptl_crystal_colour colourless
_exptl_crystal_density_diffrn 1.534
_exptl_crystal_density_method 'not measured'
_exptl_crystal_description rod
_exptl_crystal_F_000 856
_exptl_crystal_recrystallization_method 'Re-crystallisation from solvent: '
_exptl_crystal_size_max 0.440
_exptl_crystal_size_mid 0.180
_exptl_crystal_size_min 0.120
_refine_diff_density_max 3.06
_refine_diff_density_min -1.41
_refine_ls_extinction_method None
_refine_ls_goodness_of_fit_ref 0.9748
_refine_ls_hydrogen_treatment constr
_refine_ls_matrix_type full
_refine_ls_number_parameters 199
_refine_ls_number_reflns 4236
_refine_ls_number_restraints 1
_refine_ls_R_factor_all 0.0793
_refine_ls_R_factor_gt 0.0565
_refine_ls_shift/su_max 0.0001950
_refine_ls_shift/su_mean 0.0000442
_refine_ls_structure_factor_coef Fsqd
_refine_ls_weighting_details
;
 Method= Modified Sheldrick 
 w=1/[\s^2^(F^2^) + ( 0.04P)^2^ + 7.06P] 
 ,where P=(max(Fo^2^,0) + 2Fc^2^)/3 
;
_refine_ls_weighting_scheme calc
_refine_ls_wR_factor_all 0.1356
_refine_ls_wR_factor_gt 0.1201
_refine_ls_wR_factor_ref 0.1356
_reflns_limit_h_max 16
_reflns_limit_h_min -18
_reflns_limit_k_max 9
_reflns_limit_k_min 0
_reflns_limit_l_max 25
_reflns_limit_l_min 0
_reflns_number_gt 3042
_reflns_number_total 4236
_reflns_threshold_expression I>2.0\s(I)
_oxford_diffrn_Wilson_B_factor 4.41
_oxford_diffrn_Wilson_scale 0.09
_oxford_refine_ls_r_factor_ref 0.0793
_oxford_refine_ls_scale 3.59(5)
_oxford_reflns_number_all 4236
_oxford_reflns_threshold_expression_ref I>-3.0\s(I)
_cod_data_source_file c6ce00304d2.cif
_cod_data_source_block 1
_cod_depositor_comments
;
The following automatic conversions were performed:

'_atom_sites_solution_primary' value 'Other' changed to 'other'
according to
/usr/data/users/saulius/crontab/automatic-downloads/rss-feeds/RSC/lib/dictionaries/cif_core.dic
dictionary named 'cif_core.dic' version 2.4.2 from 2011-04-26.

Automatic conversion script
Id: cif_fix_values 4268 2015-11-12 08:31:59Z antanas 

 Adding full bibliography for 7225043--7225045.cif.
;
_cod_original_sg_symbol_H-M 'P 21/c '
_cod_original_formula_sum 'C15 H24 I1 N1 O5'
_cod_database_code 7225044

loop_
_symmetry_equiv_pos_as_xyz
x,y,z
-x,-y,-z
x,-y+1/2,z+1/2
-x,y+1/2,-z+1/2

loop_
_atom_site_label
_atom_site_type_symbol
_atom_site_fract_x
_atom_site_fract_y
_atom_site_fract_z
_atom_site_U_iso_or_equiv
_atom_site_occupancy
_atom_site_adp_type
_atom_site_refinement_flags_posn
I1 I 0.42314(3) 0.37412(7) 0.60875(2) 0.0635 1.0000 Uani D
O20 O 0.8258(3) 0.2033(7) 0.4600(2) 0.0681 1.0000 Uani .
O3 O 0.9609(3) 0.6926(6) 0.9525(2) 0.0595 1.0000 Uani .
C4 C 0.8971(5) 0.8290(10) 0.9680(3) 0.0686 1.0000 Uani .
C5 C 0.9348(4) 0.6336(7) 0.8825(3) 0.0457 1.0000 Uani .
C6 C 0.8527(4) 0.6990(7) 0.8270(3) 0.0397 1.0000 Uani .
C7 C 0.8316(4) 0.6298(7) 0.7566(3) 0.0398 1.0000 Uani .
C8 C 0.8979(4) 0.4893(7) 0.7457(3) 0.0494 1.0000 Uani .
C9 C 0.9824(4) 0.4274(8) 0.8063(4) 0.0599 1.0000 Uani .
C10 C 1.0002(4) 0.4960(8) 0.8718(4) 0.0558 1.0000 Uani .
C11 C 0.8790(6) 0.4192(8) 0.6763(4) 0.0645 1.0000 Uani .
C12 C 0.7975(6) 0.4814(9) 0.6203(4) 0.0688 1.0000 Uani .
C13 C 0.7309(5) 0.6190(8) 0.6303(3) 0.0561 1.0000 Uani .
C14 C 0.7468(4) 0.6944(7) 0.6967(3) 0.0417 1.0000 Uani .
C15 C 0.6772(4) 0.8474(7) 0.7053(3) 0.0433 1.0000 Uani .
C16 C 0.7258(4) 1.0346(7) 0.7024(3) 0.0468 1.0000 Uani .
N17 N 0.6692(3) 1.1811(6) 0.7251(2) 0.0459 1.0000 Uani .
C18 C 0.6943(4) 1.2437(7) 0.7891(3) 0.0409 1.0000 Uani .
O19 O 0.7769(3) 1.1788(5) 0.83626(19) 0.0502 1.0000 Uani .
C20 C 0.6296(4) 1.3850(8) 0.8085(3) 0.0513 1.0000 Uani .
O21 O 0.7048(4) 1.0012(8) 0.5079(3) 0.0921 1.0000 Uani .
O22 O 0.5413(5) 0.2274(9) 0.4826(4) 0.1253 1.0000 Uani D
H41 H 0.9232 0.8549 1.0173 0.1081 1.0000 Uiso R
H43 H 0.8270 0.7832 0.9546 0.1079 1.0000 Uiso R
H42 H 0.8996 0.9390 0.9409 0.1079 1.0000 Uiso R
H61 H 0.8106 0.7905 0.8352 0.0488 1.0000 Uiso R
H91 H 1.0247 0.3354 0.7996 0.0740 1.0000 Uiso R
H111 H 0.9226 0.3296 0.6688 0.0800 1.0000 Uiso R
H121 H 0.7843 0.4321 0.5746 0.0809 1.0000 Uiso R
H131 H 0.6750 0.6595 0.5912 0.0699 1.0000 Uiso R
H152 H 0.6120 0.8405 0.6667 0.0542 1.0000 Uiso R
H151 H 0.6649 0.8351 0.7499 0.0537 1.0000 Uiso R
H161 H 0.7223 1.0591 0.6544 0.0544 1.0000 Uiso R
H162 H 0.7981 1.0364 0.7336 0.0535 1.0000 Uiso R
H203 H 0.6720 1.4854 0.8321 0.0750 1.0000 Uiso R
H204 H 0.5986 1.3320 0.8397 0.0752 1.0000 Uiso R
H205 H 0.5755 1.4290 0.7667 0.0751 1.0000 Uiso R
H171 H 0.6167 1.2259 0.6941 0.0538 1.0000 Uiso R
H211 H 0.6547 1.0775 0.5010 0.1435 1.0000 Uiso R
H201 H 0.7897 0.1338 0.4742 0.1006 1.0000 Uiso R
H191 H 0.7881 1.2207 0.8771 0.0744 1.0000 Uiso R
H202 H 0.8844 0.1885 0.4881 0.1011 1.0000 Uiso R
H212 H 0.6688 0.9190 0.4825 0.1439 1.0000 Uiso R
H222 H 0.5236 0.2688 0.5170 0.1913 1.0000 Uiso DR
H221 H 0.5567 0.3196 0.4634 0.1912 1.0000 Uiso DR
H101 H 1.0576 0.4531 0.9111 0.0681 1.0000 Uiso R

loop_
_atom_site_aniso_label
_atom_site_aniso_U_11
_atom_site_aniso_U_22
_atom_site_aniso_U_33
_atom_site_aniso_U_23
_atom_site_aniso_U_13
_atom_site_aniso_U_12
I1 0.0536(2) 0.0753(3) 0.0581(3) 0.0081(2) 0.01386(18) 0.0047(2)
O20 0.049(2) 0.090(3) 0.054(2) 0.015(2) 0.0022(19) -0.003(2)
O3 0.052(2) 0.059(2) 0.054(2) 0.005(2) 0.0008(18) 0.0106(19)
C4 0.066(4) 0.076(5) 0.051(3) -0.005(3) 0.003(3) 0.014(3)
C5 0.038(2) 0.041(3) 0.057(3) 0.005(3) 0.014(2) 0.001(2)
C6 0.031(2) 0.034(2) 0.053(3) 0.003(2) 0.013(2) 0.002(2)
C7 0.040(2) 0.033(2) 0.054(3) 0.001(2) 0.027(2) -0.002(2)
C8 0.053(3) 0.033(3) 0.074(4) 0.000(3) 0.037(3) -0.001(2)
C9 0.049(3) 0.039(3) 0.101(5) 0.012(3) 0.038(3) 0.011(2)
C10 0.045(3) 0.043(3) 0.078(4) 0.012(3) 0.020(3) 0.009(2)
C11 0.077(4) 0.043(3) 0.092(5) -0.004(3) 0.052(4) 0.004(3)
C12 0.100(5) 0.055(4) 0.069(4) -0.018(3) 0.053(4) -0.008(4)
C13 0.073(4) 0.053(3) 0.047(3) -0.004(3) 0.027(3) -0.004(3)
C14 0.045(3) 0.037(2) 0.047(3) -0.001(2) 0.021(2) -0.001(2)
C15 0.042(3) 0.048(3) 0.037(2) 0.000(2) 0.009(2) 0.005(2)
C16 0.058(3) 0.043(3) 0.043(3) 0.001(2) 0.021(2) 0.008(2)
N17 0.049(2) 0.046(2) 0.039(2) 0.0023(19) 0.0106(19) 0.012(2)
C18 0.039(3) 0.036(3) 0.047(3) 0.002(2) 0.015(2) 0.000(2)
O19 0.045(2) 0.056(2) 0.0439(19) -0.0004(17) 0.0078(16) 0.0104(17)
C20 0.053(3) 0.048(3) 0.053(3) -0.004(3) 0.018(3) 0.007(3)
O21 0.092(4) 0.092(4) 0.089(4) 0.014(3) 0.026(3) -0.018(3)
O22 0.155(6) 0.104(5) 0.152(6) 0.012(4) 0.097(5) 0.015(4)

loop_
_atom_type_symbol
_atom_type_scat_dispersion_real
_atom_type_scat_dispersion_imag
_atom_type_scat_Cromer_Mann_a1
_atom_type_scat_Cromer_Mann_b1
_atom_type_scat_Cromer_Mann_a2
_atom_type_scat_Cromer_Mann_b2
_atom_type_scat_Cromer_Mann_a3
_atom_type_scat_Cromer_Mann_b3
_atom_type_scat_Cromer_Mann_a4
_atom_type_scat_Cromer_Mann_b4
_atom_type_scat_Cromer_Mann_c
_atom_type_scat_source
C 0.0033 0.0016 2.3100 20.8439 1.0200 10.2075 1.5886 0.5687 0.8650 51.6512 0.2156 'International Tables Vol C 4.2.6.8 and 6.1.1.4'
H 0.0000 0.0000 0.4930 10.5109 0.3229 26.1257 0.1402 3.1424 0.0408 57.7998 0.0030 'International Tables Vol C 4.2.6.8 and 6.1.1.4'
I -0.4742 1.8119 20.1472 4.3470 18.9949 0.3814 7.5138 27.7660 2.2735 66.8776 4.0712 'International Tables Vol C 4.2.6.8 and 6.1.1.4'
N 0.0061 0.0033 12.2126 0.0057 3.1322 9.8933 2.0125 28.9975 1.1663 0.5826 -11.5290 'International Tables Vol C 4.2.6.8 and 6.1.1.4'
O 0.0106 0.0060 3.0485 13.2771 2.2868 5.7011 1.5463 0.3239 0.8670 32.9089 0.2508 'International Tables Vol C 4.2.6.8 and 6.1.1.4'

loop_
_geom_angle_atom_site_label_1
_geom_angle_atom_site_label_2
_geom_angle_atom_site_label_3
_geom_angle
_geom_angle_publ_flag
H201 O20 H202 104.3 no
C4 O3 C5 117.7(4) yes
O3 C4 H41 108.6 no
O3 C4 H43 108.7 no
H41 C4 H43 110.6 no
O3 C4 H42 108.8 no
H41 C4 H42 109.6 no
H43 C4 H42 110.5 no
O3 C5 C6 124.5(5) yes
O3 C5 C10 114.3(5) yes
C6 C5 C10 121.2(5) yes
C5 C6 C7 120.6(5) yes
C5 C6 H61 119.8 no
C7 C6 H61 119.6 no
C6 C7 C8 118.2(5) yes
C6 C7 C14 122.6(4) yes
C8 C7 C14 119.1(5) yes
C7 C8 C9 118.2(5) yes
C7 C8 C11 119.3(6) yes
C9 C8 C11 122.5(5) yes
C8 C9 C10 122.0(5) yes
C8 C9 H91 118.4 no
C10 C9 H91 119.6 no
C5 C10 C9 119.8(6) yes
C5 C10 H101 120.1 no
C9 C10 H101 120.2 no
C8 C11 C12 120.5(6) yes
C8 C11 H111 119.7 no
C12 C11 H111 119.7 no
C11 C12 C13 120.8(6) yes
C11 C12 H121 120.1 no
C13 C12 H121 119.1 no
C12 C13 C14 121.1(6) yes
C12 C13 H131 119.6 no
C14 C13 H131 119.3 no
C7 C14 C13 119.1(5) yes
C7 C14 C15 120.9(4) yes
C13 C14 C15 120.0(5) yes
C14 C15 C16 111.1(4) yes
C14 C15 H152 108.7 no
C16 C15 H152 108.3 no
C14 C15 H151 110.2 no
C16 C15 H151 109.3 no
H152 C15 H151 109.2 no
C15 C16 N17 111.0(4) yes
C15 C16 H161 109.2 no
N17 C16 H161 108.2 no
C15 C16 H162 110.4 no
N17 C16 H162 108.5 no
H161 C16 H162 109.5 no
C16 N17 C18 124.6(4) yes
C16 N17 H171 117.7 no
C18 N17 H171 117.7 no
N17 C18 O19 117.7(5) yes
N17 C18 C20 121.2(5) yes
O19 C18 C20 121.2(5) yes
C18 O19 H191 113.7 no
C18 C20 H203 110.2 no
C18 C20 H204 108.7 no
H203 C20 H204 109.0 no
C18 C20 H205 111.0 no
H203 C20 H205 109.2 no
H204 C20 H205 108.7 no
H211 O21 H212 95.5 no
H222 O22 H221 105.2 no

loop_
_geom_bond_atom_site_label_1
_geom_bond_atom_site_label_2
_geom_bond_distance
_geom_bond_publ_flag
O20 H201 0.817 no
O20 H202 0.811 no
O3 C4 1.417(7) yes
O3 C5 1.376(7) yes
C4 H41 0.937 no
C4 H43 0.960 no
C4 H42 0.969 no
C5 C6 1.362(7) yes
C5 C10 1.401(8) yes
C6 C7 1.415(7) yes
C6 H61 0.928 no
C7 C8 1.426(7) yes
C7 C14 1.427(7) yes
C8 C9 1.427(8) yes
C8 C11 1.403(9) yes
C9 C10 1.332(9) yes
C9 H91 0.921 no
C10 H101 0.950 no
C11 C12 1.355(9) yes
C11 H111 0.926 no
C12 C13 1.408(9) yes
C12 H121 0.930 no
C13 C14 1.370(7) yes
C13 H131 0.931 no
C14 C15 1.507(7) yes
C15 C16 1.523(7) yes
C15 H152 0.957 no
C15 H151 0.956 no
C16 N17 1.471(7) yes
C16 H161 0.950 no
C16 H162 0.969 no
N17 C18 1.278(6) yes
N17 H171 0.835 no
C18 O19 1.285(6) yes
C18 C20 1.484(7) yes
O19 H191 0.827 no
C20 H203 0.950 no
C20 H204 0.938 no
C20 H205 0.959 no
O21 H211 0.853 no
O21 H212 0.827 no
O22 H222 0.847 no
O22 H221 0.832 no

loop_
_geom_hbond_atom_site_label_D
_geom_hbond_atom_site_label_H
_geom_hbond_atom_site_label_A
_geom_hbond_site_symmetry_A
_geom_hbond_angle_DHA
_geom_hbond_distance_DH
_geom_hbond_distance_HA
_geom_hbond_distance_DA
_geom_hbond_publ_flag
O21 H211 O22 1_565 175.8(3) 0.853 1.824 2.676(8) yes
O20 H201 O21 1_545 174.2(2) 0.817 1.795 2.609(8) yes
O19 H191 O20 3_565 172.81(19) 0.827 1.639 2.462(8) yes
O20 H202 O3 4_746 168.51(17) 0.811 2.037 2.836(8) yes
